data_7057958
loop_
_publ_author_name
'Li, Rui-Xia'
'Zhou, Lin'
'Shi, Ping-Ping'
'Zheng, Xuan'
'Gao, Ji-Xing'
'Ye, Qiong'
'Fu, Da-Wei'

_publ_section_title
;
 High-temperature phase transitions, switchable dielectric behaviors and
 barocaloric effects in three new organic molecule-based crystals
;
_journal_issue 1
_journal_name_full 'New Journal of Chemistry'
_journal_page_first 154
_journal_paper_doi 10.1039/C8NJ03845G
_journal_volume 43
_journal_year 2019
_chemical_formula_moiety 'C6 H2 N3 O7,C8 H18 P'
_chemical_formula_sum 'C14 H20 N3 O7 P'
_chemical_formula_weight 373.30
_space_group_IT_number 14
_space_group_name_Hall '-P 2yn'
_space_group_name_H-M_alt 'P 1 21/n 1'
_symmetry_cell_setting monoclinic
_symmetry_space_group_name_Hall '-P 2yn'
_symmetry_space_group_name_H-M 'P 1 21/n 1'
_atom_sites_solution_hydrogens geom
_atom_sites_solution_primary direct
_atom_sites_solution_secondary difmap
_audit_creation_method SHELXL-97
_audit_update_record
;
2018-07-25 deposited with the CCDC.
2018-11-12 downloaded from the CCDC.
;
_cell_angle_alpha 90.00
_cell_angle_beta 98.55(3)
_cell_angle_gamma 90.00
_cell_formula_units_Z 4
_cell_length_a 12.300(3)
_cell_length_b 19.943(4)
_cell_length_c 7.3103(15)
_cell_measurement_reflns_used 2239
_cell_measurement_temperature 298(2)
_cell_measurement_theta_max 25.00
_cell_measurement_theta_min 3.00
_cell_volume 1773.3(7)
_computing_structure_refinement 'SHELXL-97 (Sheldrick, 1997)'
_computing_structure_solution 'SHELXS-97 (Sheldrick, 1990)'
_diffrn_ambient_temperature 298(2)
_diffrn_measured_fraction_theta_full 0.997
_diffrn_measured_fraction_theta_max 0.997
_diffrn_measurement_device_type 'Rigaku, SCXmini'
_diffrn_measurement_method '\w scans'
_diffrn_radiation_monochromator graphite
_diffrn_radiation_source 'fine-focus sealed tube'
_diffrn_radiation_type MoK\a
_diffrn_radiation_wavelength 0.71073
_diffrn_reflns_av_R_equivalents 0.0440
_diffrn_reflns_av_sigmaI/netI 0.0405
_diffrn_reflns_limit_h_max 14
_diffrn_reflns_limit_h_min -14
_diffrn_reflns_limit_k_max 21
_diffrn_reflns_limit_k_min -23
_diffrn_reflns_limit_l_max 8
_diffrn_reflns_limit_l_min -8
_diffrn_reflns_number 9960
_diffrn_reflns_theta_full 25.00
_diffrn_reflns_theta_max 25.00
_diffrn_reflns_theta_min 3.00
_exptl_absorpt_coefficient_mu 0.196
_exptl_absorpt_correction_T_max 0.962
_exptl_absorpt_correction_T_min 0.958
_exptl_absorpt_correction_type multi-scan
_exptl_crystal_colour yellow
_exptl_crystal_density_diffrn 1.398
_exptl_crystal_density_method 'not measured'
_exptl_crystal_description strip
_exptl_crystal_F_000 784
_exptl_crystal_size_max 0.22
_exptl_crystal_size_mid 0.20
_exptl_crystal_size_min 0.20
_refine_diff_density_max 0.500
_refine_diff_density_min -0.253
_refine_diff_density_rms 0.064
_refine_ls_extinction_method none
_refine_ls_goodness_of_fit_ref 1.051
_refine_ls_hydrogen_treatment mixed
_refine_ls_matrix_type full
_refine_ls_number_parameters 247
_refine_ls_number_reflns 3117
_refine_ls_number_restraints 0
_refine_ls_restrained_S_all 1.051
_refine_ls_R_factor_all 0.1030
_refine_ls_R_factor_gt 0.0775
_refine_ls_shift/su_max 0.000
_refine_ls_shift/su_mean 0.000
_refine_ls_structure_factor_coef Fsqd
_refine_ls_weighting_details 'calc w=1/[\s^2^(Fo^2^)+(0.1392P)^2^+0.8942P] where P=(Fo^2^+2Fc^2^)/3'
_refine_ls_weighting_scheme calc
_refine_ls_wR_factor_gt 0.2229
_refine_ls_wR_factor_ref 0.2455
_reflns_number_gt 2239
_reflns_number_total 3125
_reflns_threshold_expression >2sigma(I)
_cod_data_source_file c8nj03845g2.cif
_cod_data_source_block 3-298K
_cod_depositor_comments
;
The following automatic conversions were performed:

'_exptl_absorpt_correction_type' value 'Multi-scan' changed to
'multi-scan' according to
/home/data/users/saulius/crontab/automatic-downloads/rss-feeds/RSC/lib/dictionaries/cif_core.dic
dictionary named 'cif_core.dic' version 2.4.2 from 2011-04-26.

Automatic conversion script
Id: cif_fix_values 4973 2017-02-22 13:04:09Z antanas 

 Adding full bibliography for 7057955--7057958.cif.
;
_cod_original_sg_symbol_H-M 'P 21/n'
_cod_database_code 7057958

loop_
_symmetry_equiv_pos_as_xyz
'x, y, z'
'-x+1/2, y+1/2, -z+1/2'
'-x, -y, -z'
'x-1/2, -y-1/2, z-1/2'

loop_
_atom_site_label
_atom_site_type_symbol
_atom_site_fract_x
_atom_site_fract_y
_atom_site_fract_z
_atom_site_U_iso_or_equiv
_atom_site_adp_type
_atom_site_occupancy
_atom_site_symmetry_multiplicity
_atom_site_calc_flag
_atom_site_refinement_flags
C1 C 1.0989(3) 0.0321(2) 0.7643(6) 0.0705(11) Uani 1 1 d .
C2 C 1.0000(3) 0.07044(19) 0.6997(6) 0.0658(10) Uani 1 1 d .
C3 C 0.8960(3) 0.04578(19) 0.6879(5) 0.0646(10) Uani 1 1 d .
H3 H 0.8360 0.0733 0.6492 0.078 Uiso 1 1 calc R
C4 C 0.8801(3) -0.02006(18) 0.7335(5) 0.0587(9) Uani 1 1 d .
C5 C 0.9684(3) -0.06174(19) 0.7911(5) 0.0641(10) Uani 1 1 d .
H5 H 0.9568 -0.1062 0.8211 0.077 Uiso 1 1 calc R
C6 C 1.0733(3) -0.03682(19) 0.8036(5) 0.0618(9) Uani 1 1 d .
C7 C 0.3507(4) 0.1817(3) 0.6761(8) 0.1017(16) Uani 1 1 d .
H7A H 0.3367 0.1698 0.5475 0.153 Uiso 1 1 calc R
H7B H 0.3678 0.2286 0.6879 0.153 Uiso 1 1 calc R
H7C H 0.2866 0.1723 0.7325 0.153 Uiso 1 1 calc R
C8 C 0.4741(5) 0.1466(3) 1.0308(6) 0.1027(16) Uani 1 1 d .
H8A H 0.4110 0.1276 1.0744 0.154 Uiso 1 1 calc R
H8B H 0.4775 0.1938 1.0573 0.154 Uiso 1 1 calc R
H8C H 0.5395 0.1252 1.0918 0.154 Uiso 1 1 calc R
C9 C 0.4414(4) 0.0476(2) 0.7414(7) 0.0929(15) Uani 1 1 d .
H9A H 0.4334 0.0401 0.6103 0.139 Uiso 1 1 calc R
H9B H 0.3759 0.0334 0.7870 0.139 Uiso 1 1 calc R
H9C H 0.5031 0.0224 0.8016 0.139 Uiso 1 1 calc R
C10 C 0.5905(3) 0.1575(2) 0.7145(5) 0.0640(10) Uani 1 1 d .
H10 H 0.6484 0.1292 0.7814 0.077 Uiso 1 1 calc R
C11 C 0.5923(4) 0.1475(2) 0.5078(6) 0.0856(13) Uani 1 1 d .
H11A H 0.6188 0.1030 0.4837 0.103 Uiso 1 1 calc R
H11B H 0.5193 0.1532 0.4384 0.103 Uiso 1 1 calc R
C12 C 0.6683(6) 0.1997(3) 0.4567(9) 0.124(2) Uani 1 1 d .
H12A H 0.7351 0.1789 0.4281 0.148 Uiso 1 1 calc R
H12B H 0.6341 0.2238 0.3480 0.148 Uiso 1 1 calc R
C13 C 0.6936(8) 0.2441(4) 0.6051(13) 0.204(5) Uani 1 1 d .
H13A H 0.6814 0.2898 0.5615 0.244 Uiso 1 1 calc R
H13B H 0.7706 0.2396 0.6569 0.244 Uiso 1 1 calc R
C14 C 0.6248(5) 0.2303(3) 0.7494(8) 0.1088(19) Uani 1 1 d .
H14A H 0.5612 0.2596 0.7367 0.131 Uiso 1 1 calc R
H14B H 0.6665 0.2359 0.8719 0.131 Uiso 1 1 calc R
N1 N 1.0111(4) 0.1399(2) 0.6432(8) 0.0942(13) Uani 1 1 d .
N2 N 0.7695(3) -0.04532(19) 0.7215(5) 0.0748(10) Uani 1 1 d .
N3 N 1.1636(3) -0.0831(2) 0.8644(6) 0.0869(11) Uani 1 1 d .
O1 O 1.1916(2) 0.05720(19) 0.7853(7) 0.1302(16) Uani 1 1 d .
O4 O 0.6927(2) -0.00647(18) 0.6870(5) 0.1017(11) Uani 1 1 d .
O5 O 0.7565(3) -0.10558(17) 0.7437(6) 0.1091(12) Uani 1 1 d .
O6 O 1.1436(4) -0.1366(2) 0.9245(9) 0.166(2) Uani 1 1 d .
O7 O 1.2546(3) -0.0683(2) 0.8623(9) 0.165(2) Uani 1 1 d .
O2A O 1.0841(15) 0.1709(7) 0.705(3) 0.183(8) Uani 0.50 1 d P
O3A O 0.9446(10) 0.1822(4) 0.702(3) 0.218(8) Uani 0.50 1 d P
O2B O 1.0879(13) 0.1583(7) 0.5901(15) 0.119(4) Uani 0.50 1 d P
O3B O 0.9441(7) 0.1611(4) 0.5139(12) 0.102(2) Uani 0.50 1 d P
P1 P 0.46347(8) 0.13412(5) 0.78797(14) 0.0628(4) Uani 1 1 d .

loop_
_atom_site_aniso_label
_atom_site_aniso_U_11
_atom_site_aniso_U_22
_atom_site_aniso_U_33
_atom_site_aniso_U_23
_atom_site_aniso_U_13
_atom_site_aniso_U_12
C1 0.052(2) 0.075(3) 0.086(3) 0.004(2) 0.0164(18) -0.0002(19)
C2 0.057(2) 0.057(2) 0.083(3) 0.0059(19) 0.0100(18) -0.0028(17)
C3 0.054(2) 0.060(2) 0.080(2) 0.0051(19) 0.0103(17) 0.0027(17)
C4 0.0518(19) 0.061(2) 0.065(2) -0.0064(18) 0.0142(16) -0.0035(16)
C5 0.068(2) 0.056(2) 0.071(2) -0.0008(18) 0.0204(18) 0.0010(17)
C6 0.054(2) 0.064(2) 0.068(2) -0.0041(18) 0.0145(17) 0.0124(17)
C7 0.065(3) 0.090(3) 0.148(5) 0.013(3) 0.009(3) 0.008(2)
C8 0.122(4) 0.118(4) 0.077(3) 0.003(3) 0.043(3) 0.003(3)
C9 0.065(3) 0.075(3) 0.142(4) -0.003(3) 0.025(3) 0.000(2)
C10 0.055(2) 0.068(2) 0.070(2) -0.0094(19) 0.0145(17) -0.0023(18)
C11 0.098(3) 0.088(3) 0.078(3) -0.010(2) 0.036(2) -0.010(2)
C12 0.159(6) 0.104(4) 0.124(5) 0.004(4) 0.074(4) -0.020(4)
C13 0.281(11) 0.132(6) 0.242(9) -0.082(6) 0.183(9) -0.117(7)
C14 0.101(4) 0.103(4) 0.131(4) -0.051(3) 0.044(3) -0.038(3)
N1 0.067(2) 0.069(3) 0.144(4) 0.014(3) 0.010(3) -0.012(2)
N2 0.059(2) 0.073(2) 0.094(3) -0.0056(19) 0.0150(17) -0.0121(18)
N3 0.075(3) 0.075(3) 0.113(3) 0.000(2) 0.022(2) 0.017(2)
O1 0.0508(17) 0.104(3) 0.234(5) 0.042(3) 0.015(2) -0.0099(17)
O4 0.0510(16) 0.099(2) 0.154(3) 0.002(2) 0.0140(17) -0.0003(16)
O5 0.083(2) 0.081(2) 0.165(4) 0.008(2) 0.021(2) -0.0254(18)
O6 0.104(3) 0.094(3) 0.296(8) 0.053(4) 0.023(4) 0.033(2)
O7 0.062(2) 0.119(3) 0.310(7) 0.038(4) 0.011(3) 0.022(2)
O2A 0.121(10) 0.077(6) 0.32(2) -0.008(12) -0.067(15) -0.022(6)
O3A 0.136(8) 0.062(5) 0.47(3) 0.022(10) 0.093(13) 0.008(5)
O2B 0.115(8) 0.105(9) 0.133(8) 0.046(7) 0.007(7) -0.046(6)
O3B 0.098(5) 0.067(4) 0.140(7) 0.031(4) 0.015(5) 0.013(4)
P1 0.0537(6) 0.0689(7) 0.0680(7) -0.0049(5) 0.0158(4) -0.0023(4)

loop_
_atom_type_symbol
_atom_type_description
_atom_type_scat_dispersion_real
_atom_type_scat_dispersion_imag
_atom_type_scat_source
C C 0.0033 0.0016 'International Tables Vol C Tables 4.2.6.8 and 6.1.1.4'
H H 0.0000 0.0000 'International Tables Vol C Tables 4.2.6.8 and 6.1.1.4'
N N 0.0061 0.0033 'International Tables Vol C Tables 4.2.6.8 and 6.1.1.4'
O O 0.0106 0.0060 'International Tables Vol C Tables 4.2.6.8 and 6.1.1.4'
P P 0.1023 0.0942 'International Tables Vol C Tables 4.2.6.8 and 6.1.1.4'

loop_
_geom_angle_atom_site_label_1
_geom_angle_atom_site_label_2
_geom_angle_atom_site_label_3
_geom_angle
O1 C1 C6 125.7(4)
O1 C1 C2 122.7(4)
C6 C1 C2 111.6(3)
C3 C2 C1 124.3(4)
C3 C2 N1 116.9(4)
C1 C2 N1 118.9(3)
C2 C3 C4 119.8(3)
C2 C3 H3 120.1
C4 C3 H3 120.1
C3 C4 C5 120.9(3)
C3 C4 N2 119.1(3)
C5 C4 N2 120.0(3)
C6 C5 C4 119.4(3)
C6 C5 H5 120.3
C4 C5 H5 120.3
C5 C6 C1 124.0(3)
C5 C6 N3 117.1(4)
C1 C6 N3 118.9(3)
P1 C7 H7A 109.5
P1 C7 H7B 109.5
H7A C7 H7B 109.5
P1 C7 H7C 109.5
H7A C7 H7C 109.5
H7B C7 H7C 109.5
P1 C8 H8A 109.5
P1 C8 H8B 109.5
H8A C8 H8B 109.5
P1 C8 H8C 109.5
H8A C8 H8C 109.5
H8B C8 H8C 109.5
P1 C9 H9A 109.5
P1 C9 H9B 109.5
H9A C9 H9B 109.5
P1 C9 H9C 109.5
H9A C9 H9C 109.5
H9B C9 H9C 109.5
C14 C10 C11 104.2(4)
C14 C10 P1 115.5(3)
C11 C10 P1 113.9(3)
C14 C10 H10 107.6
C11 C10 H10 107.6
P1 C10 H10 107.6
C12 C11 C10 105.0(4)
C12 C11 H11A 110.7
C10 C11 H11A 110.7
C12 C11 H11B 110.7
C10 C11 H11B 110.7
H11A C11 H11B 108.8
C13 C12 C11 108.9(5)
C13 C12 H12A 109.9
C11 C12 H12A 109.9
C13 C12 H12B 109.9
C11 C12 H12B 109.9
H12A C12 H12B 108.3
C12 C13 C14 110.6(5)
C12 C13 H13A 109.5
C14 C13 H13A 109.5
C12 C13 H13B 109.5
C14 C13 H13B 109.5
H13A C13 H13B 108.1
C13 C14 C10 103.5(4)
C13 C14 H14A 111.1
C10 C14 H14A 111.1
C13 C14 H14B 111.1
C10 C14 H14B 111.1
H14A C14 H14B 109.0
O2A N1 O2B 46.1(11)
O2A N1 O3B 121.5(10)
O2B N1 O3B 97.1(9)
O2A N1 O3A 90.8(12)
O2B N1 O3A 120.2(10)
O3B N1 O3A 69.5(9)
O2A N1 C2 120.6(10)
O2B N1 C2 121.5(9)
O3B N1 C2 117.5(5)
O3A N1 C2 115.8(7)
O4 N2 O5 122.6(3)
O4 N2 C4 119.1(3)
O5 N2 C4 118.3(4)
O7 N3 O6 119.0(5)
O7 N3 C6 121.7(4)
O6 N3 C6 119.2(4)
O2B O2A N1 67.3(14)
O2B O2A O3A 103(2)
N1 O2A O3A 48.4(9)
N1 O3A O3B 53.3(7)
N1 O3A O2A 40.8(6)
O3B O3A O2A 80.6(10)
O2A O2B N1 66.6(17)
O2A O2B O3B 96(2)
N1 O2B O3B 43.6(7)
N1 O3B O3A 57.2(6)
N1 O3B O2B 39.4(5)
O3A O3B O2B 81.1(8)
C9 P1 C7 110.1(2)
C9 P1 C8 108.4(3)
C7 P1 C8 108.7(3)
C9 P1 C10 108.16(19)
C7 P1 C10 112.4(2)
C8 P1 C10 109.0(2)

loop_
_geom_bond_atom_site_label_1
_geom_bond_atom_site_label_2
_geom_bond_distance
C1 O1 1.234(5)
C1 C6 1.448(6)
C1 C2 1.455(5)
C2 C3 1.361(5)
C2 N1 1.458(5)
C3 C4 1.376(5)
C3 H3 0.9300
C4 C5 1.383(5)
C4 N2 1.441(5)
C5 C6 1.374(5)
C5 H5 0.9300
C6 N3 1.462(5)
C7 P1 1.776(5)
C7 H7A 0.9600
C7 H7B 0.9600
C7 H7C 0.9600
C8 P1 1.778(5)
C8 H8A 0.9600
C8 H8B 0.9600
C8 H8C 0.9600
C9 P1 1.771(5)
C9 H9A 0.9600
C9 H9B 0.9600
C9 H9C 0.9600
C10 C14 1.524(6)
C10 C11 1.527(6)
C10 P1 1.788(4)
C10 H10 0.9800
C11 C12 1.484(7)
C11 H11A 0.9700
C11 H11B 0.9700
C12 C13 1.400(9)
C12 H12A 0.9700
C12 H12B 0.9700
C13 C14 1.473(8)
C13 H13A 0.9700
C13 H13B 0.9700
C14 H14A 0.9700
C14 H14B 0.9700
N1 O2A 1.128(14)
N1 O2B 1.135(14)
N1 O3B 1.232(8)
N1 O3A 1.293(12)
N2 O4 1.219(4)
N2 O5 1.226(5)
N3 O7 1.161(5)
N3 O6 1.193(5)
O2A O2B 0.89(2)
O2A O3A 1.73(2)
O3A O3B 1.440(19)
O2B O3B 1.775(18)

loop_
_geom_hbond_atom_site_label_D
_geom_hbond_atom_site_label_H
_geom_hbond_atom_site_label_A
_geom_hbond_distance_DH
_geom_hbond_distance_HA
_geom_hbond_distance_DA
_geom_hbond_angle_DHA
_geom_hbond_site_symmetry_A
C9 H9C O4 0.96 2.66 3.352(5) 129.8 .
C9 H9B O7 0.96 2.62 3.465(7) 146.5 1_455
C9 H9B O1 0.96 2.31 3.142(5) 144.1 1_455
C9 H9A O4 0.96 2.56 3.415(6) 147.8 3_656
C8 H8A O5 0.96 2.65 3.581(6) 163.7 3_657
C7 H7C O2B 0.96 2.53 3.233(16) 130.5 1_455
C7 H7C O2A 0.96 2.47 3.32(2) 148.2 1_455
C7 H7C O1 0.96 2.63 3.330(6) 130.0 1_455
C7 H7A O5 0.96 2.60 3.501(7) 156.4 3_656
C9 H9C O4 0.96 2.66 3.352(5) 129.8 .
C9 H9B O7 0.96 2.62 3.465(7) 146.5 1_455
C9 H9B O1 0.96 2.31 3.142(5) 144.1 1_455
C9 H9A O4 0.96 2.56 3.415(6) 147.8 3_656
C7 H7C O2B 0.96 2.53 3.233(16) 130.5 1_455
C7 H7C O2A 0.96 2.47 3.32(2) 148.2 1_455
C7 H7C O1 0.96 2.63 3.330(6) 130.0 1_455
C7 H7A O5 0.96 2.60 3.501(7) 156.4 3_656
C8 H8A O5 0.96 2.65 3.581(6) 163.7 3_657
C9 H9C O4 0.96 2.66 3.352(5) 129.8 .
C9 H9B O7 0.96 2.62 3.465(7) 146.5 1_455
C9 H9B O1 0.96 2.31 3.142(5) 144.1 1_455
C9 H9A O4 0.96 2.56 3.415(6) 147.8 3_656
C7 H7C O2B 0.96 2.53 3.233(16) 130.5 1_455
C7 H7C O2A 0.96 2.47 3.32(2) 148.2 1_455
C7 H7C O1 0.96 2.63 3.330(6) 130.0 1_455
C7 H7A O5 0.96 2.60 3.501(7) 156.4 3_656
C8 H8A O5 0.96 2.65 3.581(6) 163.7 3_657
C8 H8A O5 0.96 2.65 3.581(6) 163.7 3_657
C7 H7A O5 0.96 2.60 3.501(7) 156.4 3_656
C7 H7C O1 0.96 2.63 3.330(6) 130.0 1_455
C7 H7C O2A 0.96 2.47 3.32(2) 148.2 1_455
C7 H7C O2B 0.96 2.53 3.233(16) 130.5 1_455
C9 H9A O4 0.96 2.56 3.415(6) 147.8 3_656
C9 H9B O1 0.96 2.31 3.142(5) 144.1 1_455
C9 H9B O7 0.96 2.62 3.465(7) 146.5 1_455
C9 H9C O4 0.96 2.66 3.352(5) 129.8 .
C7 H7A O5 0.96 2.60 3.501(7) 156.4 3_656
C7 H7C O1 0.96 2.63 3.330(6) 130.0 1_455
C7 H7C O2A 0.96 2.47 3.32(2) 148.2 1_455
C7 H7C O2B 0.96 2.53 3.233(16) 130.5 1_455
C8 H8A O5 0.96 2.65 3.581(6) 163.7 3_657
C9 H9A O4 0.96 2.56 3.415(6) 147.8 3_656
C9 H9B O1 0.96 2.31 3.142(5) 144.1 1_455
C9 H9B O7 0.96 2.62 3.465(7) 146.5 1_455
C9 H9C O4 0.96 2.66 3.352(5) 129.8 .

loop_
_geom_torsion_atom_site_label_1
_geom_torsion_atom_site_label_2
_geom_torsion_atom_site_label_3
_geom_torsion_atom_site_label_4
_geom_torsion
O1 C1 C2 C3 -174.9(5)
C6 C1 C2 C3 3.6(6)
O1 C1 C2 N1 5.0(7)
C6 C1 C2 N1 -176.4(4)
C1 C2 C3 C4 -2.1(6)
N1 C2 C3 C4 177.9(4)
C2 C3 C4 C5 -0.1(6)
C2 C3 C4 N2 179.6(4)
C3 C4 C5 C6 0.3(5)
N2 C4 C5 C6 -179.4(3)
C4 C5 C6 C1 1.7(6)
C4 C5 C6 N3 -179.8(3)
O1 C1 C6 C5 175.1(5)
C2 C1 C6 C5 -3.4(6)
O1 C1 C6 N3 -3.4(7)
C2 C1 C6 N3 178.0(3)
C14 C10 C11 C12 23.3(6)
P1 C10 C11 C12 150.1(4)
C10 C11 C12 C13 -10.0(8)
C11 C12 C13 C14 -8.2(11)
C12 C13 C14 C10 22.7(10)
C11 C10 C14 C13 -27.6(7)
P1 C10 C14 C13 -153.3(6)
C3 C2 N1 O2A 152.0(14)
C1 C2 N1 O2A -27.9(15)
C3 C2 N1 O2B -153.7(9)
C1 C2 N1 O2B 26.4(11)
C3 C2 N1 O3B -34.9(8)
C1 C2 N1 O3B 145.2(6)
C3 C2 N1 O3A 44.3(12)
C1 C2 N1 O3A -135.6(11)
C3 C4 N2 O4 -6.4(6)
C5 C4 N2 O4 173.3(4)
C3 C4 N2 O5 172.5(4)
C5 C4 N2 O5 -7.8(6)
C5 C6 N3 O7 172.6(5)
C1 C6 N3 O7 -8.7(7)
C5 C6 N3 O6 -10.3(7)
C1 C6 N3 O6 168.3(5)
O3B N1 O2A O2B -67(2)
O3A N1 O2A O2B -133(2)
C2 N1 O2A O2B 105.8(19)
O2B N1 O2A O3A 133(2)
O3B N1 O2A O3A 66.3(11)
C2 N1 O2A O3A -120.9(13)
O2A N1 O3A O3B 123.6(12)
O2B N1 O3A O3B 86.2(12)
C2 N1 O3A O3B -111.6(8)
O2B N1 O3A O2A -37.4(14)
O3B N1 O3A O2A -123.6(12)
C2 N1 O3A O2A 124.9(14)
O2B O2A O3A N1 43.5(16)
O2B O2A O3A O3B 0.9(19)
N1 O2A O3A O3B -42.6(9)
O3A O2A O2B N1 -33.9(10)
N1 O2A O2B O3B 33.2(7)
O3A O2A O2B O3B -0.7(16)
O3B N1 O2B O2A 127.7(18)
O3A N1 O2B O2A 57(2)
C2 N1 O2B O2A -103.8(19)
O2A N1 O2B O3B -127.7(18)
O3A N1 O2B O3B -70.3(12)
C2 N1 O2B O3B 128.5(10)
O2A N1 O3B O3A -77.7(15)
O2B N1 O3B O3A -119.7(10)
C2 N1 O3B O3A 109.2(7)
O2A N1 O3B O2B 41.9(15)
O3A N1 O3B O2B 119.7(10)
C2 N1 O3B O2B -131.1(11)
O2A O3A O3B N1 33.5(6)
N1 O3A O3B O2B -33.9(5)
O2A O3A O3B O2B -0.4(10)
O2A O2B O3B N1 -46.8(15)
O2A O2B O3B O3A 0.9(18)
N1 O2B O3B O3A 47.7(8)
C14 C10 P1 C9 -178.2(4)
C11 C10 P1 C9 61.1(4)
C14 C10 P1 C7 60.0(4)
C11 C10 P1 C7 -60.7(4)
C14 C10 P1 C8 -60.6(4)
C11 C10 P1 C8 178.8(3)
